data_4080444
loop_
_publ_author_name
'Ghag, Sonam K.'
'Tarlton, Michael L.'
'Henle, Ernst A.'
'Ochoa, Elizabeth M.'
'Watson, Alex W.'
'Zakharov, Lev N.'
'Watson, Eric J.'

_publ_section_title
;
 Synthesis and Structures of Triple-Decker Complexes with a Bridging
 Tetramethylcyclopentadienyl Ligand
;
_journal_issue 6
_journal_name_full Organometallics
_journal_page_first 1851
_journal_paper_doi 10.1021/om301258s
_journal_volume 32
_journal_year 2013
_chemical_formula_sum 'C23 H30 F6 Fe Mn O3 P'
_chemical_formula_weight 610.23
_chemical_name_systematic
;

 ?

;
_space_group_IT_number 11
_symmetry_cell_setting monoclinic
_symmetry_space_group_name_Hall '-P 2yb'
_symmetry_space_group_name_H-M 'P 1 21/m 1'
_atom_sites_solution_hydrogens geom
_atom_sites_solution_primary direct
_atom_sites_solution_secondary difmap
_audit_creation_method SHELXLTL
_cell_angle_alpha 90.00
_cell_angle_beta 95.007(3)
_cell_angle_gamma 90.00
_cell_formula_units_Z 2
_cell_length_a 8.8702(16)
_cell_length_b 9.0088(16)
_cell_length_c 15.678(3)
_cell_measurement_reflns_used 4570
_cell_measurement_temperature 193(2)
_cell_measurement_theta_max 28.15
_cell_measurement_theta_min 2.30
_cell_volume 1248.0(4)
_computing_cell_refinement 'Bruker SAINT'
_computing_data_collection 'Bruker SMART'
_computing_data_reduction 'Bruker SAINT'
_computing_molecular_graphics 'Bruker SHELXTL'
_computing_publication_material 'Bruker SHELXTL'
_computing_structure_refinement 'Bruker SHELXTL'
_computing_structure_solution 'Bruker SHELXTL'
_diffrn_ambient_temperature 193(2)
_diffrn_measured_fraction_theta_full 0.997
_diffrn_measured_fraction_theta_max 0.997
_diffrn_measurement_device_type 'Bruker Apex CCD area detector'
_diffrn_measurement_method 'phi and omega scans'
_diffrn_radiation_monochromator graphite
_diffrn_radiation_source 'fine-focus sealed tube'
_diffrn_radiation_type MoK\a
_diffrn_radiation_wavelength 0.71073
_diffrn_reflns_av_R_equivalents 0.0382
_diffrn_reflns_av_sigmaI/netI 0.0307
_diffrn_reflns_limit_h_max 11
_diffrn_reflns_limit_h_min -11
_diffrn_reflns_limit_k_max 11
_diffrn_reflns_limit_k_min -11
_diffrn_reflns_limit_l_max 19
_diffrn_reflns_limit_l_min -20
_diffrn_reflns_number 13131
_diffrn_reflns_theta_full 27.00
_diffrn_reflns_theta_max 27.00
_diffrn_reflns_theta_min 1.30
_exptl_absorpt_coefficient_mu 1.219
_exptl_absorpt_correction_T_max 0.9760
_exptl_absorpt_correction_T_min 0.7342
_exptl_absorpt_correction_type multi-scan
_exptl_absorpt_process_details SADABS
_exptl_crystal_colour green
_exptl_crystal_density_diffrn 1.624
_exptl_crystal_density_method 'not measured'
_exptl_crystal_description plate
_exptl_crystal_F_000 624
_exptl_crystal_size_max 0.27
_exptl_crystal_size_mid 0.19
_exptl_crystal_size_min 0.02
_refine_diff_density_max 0.792
_refine_diff_density_min -0.493
_refine_diff_density_rms 0.104
_refine_ls_extinction_method none
_refine_ls_goodness_of_fit_ref 1.065
_refine_ls_hydrogen_treatment mixed
_refine_ls_matrix_type full
_refine_ls_number_parameters 192
_refine_ls_number_reflns 2889
_refine_ls_number_restraints 11
_refine_ls_restrained_S_all 1.063
_refine_ls_R_factor_all 0.0578
_refine_ls_R_factor_gt 0.0463
_refine_ls_shift/su_max 0.000
_refine_ls_shift/su_mean 0.000
_refine_ls_structure_factor_coef Fsqd
_refine_ls_weighting_details 'calc w=1/[\s^2^(Fo^2^)+(0.0785P)^2^+1.8193P] where P=(Fo^2^+2Fc^2^)/3'
_refine_ls_weighting_scheme calc
_refine_ls_wR_factor_gt 0.1248
_refine_ls_wR_factor_ref 0.1396
_reflns_number_gt 2443
_reflns_number_total 2889
_reflns_threshold_expression >2sigma(I)
_cod_data_source_file om301258s_si_002.cif
_cod_data_source_block wat5
_cod_depositor_comments
;
The following automatic conversions were performed:

'_symmetry_cell_setting' value 'Monoclinic' changed to 'monoclinic'
according to /home/saulius/struct/CIF-dictionaries/cif_core.dic
dictionary named 'cif_core.dic' version 2.4.2 from 2011-04-26.

Automatic conversion script
Id: cif_fix_values 1891 2012-01-12 08:04:46Z andrius 
;
_cod_original_cell_volume 1248.1(4)
_cod_original_sg_symbol_H-M P2(1)/m
_cod_database_code 4080444

loop_
_symmetry_equiv_pos_as_xyz
'x, y, z'
'-x, y+1/2, -z'
'-x, -y, -z'
'x, -y-1/2, z'

loop_
_atom_site_label
_atom_site_type_symbol
_atom_site_fract_x
_atom_site_fract_y
_atom_site_fract_z
_atom_site_U_iso_or_equiv
_atom_site_adp_type
_atom_site_occupancy
_atom_site_symmetry_multiplicity
_atom_site_calc_flag
_atom_site_refinement_flags
Fe1 Fe 0.64555(6) 0.2500 0.21373(4) 0.01619(18) Uani 1 2 d S
Mn1 Mn 0.70661(7) 0.2500 0.43353(4) 0.0242(2) Uani 1 2 d S
O1 O 0.8565(4) 0.0138(4) 0.5390(2) 0.0599(9) Uani 1 1 d .
O2 O 0.4576(5) 0.2500 0.5428(3) 0.0518(11) Uani 1 2 d S
C1 C 0.8015(4) 0.1074(5) 0.4997(2) 0.0379(9) Uani 1 1 d .
C2 C 0.5555(5) 0.2500 0.5045(3) 0.0328(11) Uani 1 2 d S
C3 C 0.8165(5) 0.2500 0.3134(3) 0.0213(8) Uani 1 2 d S
C4 C 0.7205(3) 0.1187(3) 0.31769(19) 0.0216(6) Uani 1 1 d .
C5 C 0.5645(3) 0.1686(3) 0.32434(18) 0.0193(6) Uani 1 1 d .
C6 C 0.9839(5) 0.2500 0.3062(3) 0.0324(11) Uani 1 2 d SD
C7 C 0.7728(4) -0.0395(4) 0.3155(2) 0.0348(8) Uani 1 1 d .
H7A H 0.7686 -0.0736 0.2560 0.052 Uiso 1 1 calc R
H7B H 0.7069 -0.1018 0.3476 0.052 Uiso 1 1 calc R
H7C H 0.8771 -0.0464 0.3416 0.052 Uiso 1 1 calc R
C8 C 0.4289(4) 0.0724(4) 0.3306(2) 0.0342(8) Uani 1 1 d .
H8A H 0.3829 0.0497 0.2730 0.051 Uiso 1 1 calc R
H8B H 0.3553 0.1244 0.3629 0.051 Uiso 1 1 calc R
H8C H 0.4595 -0.0202 0.3601 0.051 Uiso 1 1 calc R
C9 C 0.7197(4) 0.1706(3) 0.10007(19) 0.0247(7) Uani 1 1 d .
C10 C 0.5695(4) 0.1217(4) 0.1100(2) 0.0282(7) Uani 1 1 d .
C11 C 0.4762(5) 0.2500 0.1154(3) 0.0314(11) Uani 1 2 d S
C12 C 0.8521(5) 0.0740(5) 0.0860(3) 0.0463(10) Uani 1 1 d .
H12A H 0.8558 0.0566 0.0245 0.069 Uiso 1 1 calc R
H12B H 0.8419 -0.0210 0.1153 0.069 Uiso 1 1 calc R
H12C H 0.9455 0.1232 0.1089 0.069 Uiso 1 1 calc R
C13 C 0.5185(6) -0.0365(5) 0.1126(3) 0.0531(12) Uani 1 1 d .
H13A H 0.4879 -0.0707 0.0543 0.080 Uiso 1 1 calc R
H13B H 0.4323 -0.0440 0.1475 0.080 Uiso 1 1 calc R
H13C H 0.6017 -0.0983 0.1377 0.080 Uiso 1 1 calc R
C14 C 0.3074(6) 0.2500 0.1195(4) 0.063(2) Uani 1 2 d SD
P1 P 0.85939(13) 0.2500 -0.21761(9) 0.0285(3) Uani 1 2 d S
F1 F 0.8600(3) 0.0742(3) -0.2185(2) 0.0680(10) Uani 1 1 d .
F2 F 1.0354(3) 0.2500 -0.1853(2) 0.0454(8) Uani 1 2 d S
F3 F 0.8170(5) 0.2500 -0.1228(3) 0.0827(15) Uani 1 2 d S
F4 F 0.6838(3) 0.2500 -0.2501(3) 0.0522(10) Uani 1 2 d S
F5 F 0.9042(6) 0.2500 -0.3133(3) 0.0868(15) Uani 1 2 d S
H14A H 0.254(9) 0.2500 0.062(2) 0.13(4) Uiso 1 2 d SD
H6B H 1.007(5) 0.1620(11) 0.2730(17) 0.073(16) Uiso 1 1 d D
H6A H 1.043(8) 0.2500 0.361(2) 0.13(4) Uiso 1 2 d SD
H14B H 0.273(5) 0.1619(11) 0.150(2) 0.09(2) Uiso 1 1 d D

loop_
_atom_site_aniso_label
_atom_site_aniso_U_11
_atom_site_aniso_U_22
_atom_site_aniso_U_33
_atom_site_aniso_U_23
_atom_site_aniso_U_13
_atom_site_aniso_U_12
Fe1 0.0171(3) 0.0124(3) 0.0187(3) 0.000 -0.0004(2) 0.000
Mn1 0.0236(3) 0.0267(4) 0.0223(4) 0.000 0.0009(3) 0.000
O1 0.0616(19) 0.074(2) 0.0439(17) 0.0227(17) 0.0027(14) 0.0259(18)
O2 0.054(3) 0.067(3) 0.038(2) 0.000 0.0182(19) 0.000
C1 0.0338(18) 0.050(2) 0.0304(18) 0.0065(17) 0.0056(14) 0.0105(17)
C2 0.026(2) 0.033(3) 0.040(3) 0.000 0.002(2) 0.000
C3 0.0193(19) 0.022(2) 0.022(2) 0.000 -0.0023(16) 0.000
C4 0.0240(14) 0.0177(14) 0.0231(15) -0.0002(11) 0.0023(11) 0.0042(12)
C5 0.0206(13) 0.0167(15) 0.0204(14) -0.0001(11) 0.0010(11) -0.0016(11)
C6 0.014(2) 0.049(3) 0.034(3) 0.000 0.0003(18) 0.000
C7 0.048(2) 0.0211(16) 0.0357(19) 0.0044(14) 0.0059(16) 0.0127(15)
C8 0.0312(17) 0.037(2) 0.0347(19) 0.0007(15) 0.0044(14) -0.0155(15)
C9 0.0314(16) 0.0225(16) 0.0200(15) -0.0026(12) 0.0010(12) 0.0058(13)
C10 0.0367(17) 0.0275(17) 0.0195(15) -0.0023(13) -0.0027(13) -0.0115(14)
C11 0.022(2) 0.050(3) 0.021(2) 0.000 -0.0032(17) 0.000
C12 0.053(2) 0.051(2) 0.036(2) -0.0016(18) 0.0082(17) 0.027(2)
C13 0.088(3) 0.036(2) 0.035(2) -0.0076(17) 0.003(2) -0.033(2)
C14 0.021(3) 0.123(7) 0.042(3) 0.000 -0.006(2) 0.000
P1 0.0229(6) 0.0174(6) 0.0446(8) 0.000 0.0003(5) 0.000
F1 0.0410(14) 0.0185(11) 0.140(3) -0.0023(13) -0.0188(16) 0.0013(9)
F2 0.0258(15) 0.0286(16) 0.080(2) 0.000 -0.0053(15) 0.000
F3 0.071(3) 0.126(4) 0.053(2) 0.000 0.019(2) 0.000
F4 0.0261(15) 0.0298(16) 0.097(3) 0.000 -0.0132(17) 0.000
F5 0.087(3) 0.130(5) 0.044(2) 0.000 0.009(2) 0.000

loop_
_atom_type_symbol
_atom_type_description
_atom_type_scat_dispersion_real
_atom_type_scat_dispersion_imag
_atom_type_scat_source
C C 0.0033 0.0016 'International Tables Vol C Tables 4.2.6.8 and 6.1.1.4'
H H 0.0000 0.0000 'International Tables Vol C Tables 4.2.6.8 and 6.1.1.4'
O O 0.0106 0.0060 'International Tables Vol C Tables 4.2.6.8 and 6.1.1.4'
F F 0.0171 0.0103 'International Tables Vol C Tables 4.2.6.8 and 6.1.1.4'
P P 0.1023 0.0942 'International Tables Vol C Tables 4.2.6.8 and 6.1.1.4'
Mn Mn 0.3368 0.7283 'International Tables Vol C Tables 4.2.6.8 and 6.1.1.4'
Fe Fe 0.3463 0.8444 'International Tables Vol C Tables 4.2.6.8 and 6.1.1.4'

loop_
_geom_angle_atom_site_label_1
_geom_angle_atom_site_label_2
_geom_angle_atom_site_label_3
_geom_angle
_geom_angle_site_symmetry_1
_geom_angle_site_symmetry_3
C11 Fe1 C10 40.59(12) . .
C11 Fe1 C10 40.59(12) . 4_565
C10 Fe1 C10 68.23(19) . 4_565
C11 Fe1 C5 110.12(15) . .
C10 Fe1 C5 110.44(12) . .
C10 Fe1 C5 138.31(12) 4_565 .
C11 Fe1 C5 110.12(15) . 4_565
C10 Fe1 C5 138.31(12) . 4_565
C10 Fe1 C5 110.44(12) 4_565 4_565
C5 Fe1 C5 41.51(16) . 4_565
C11 Fe1 C4 138.73(11) . 4_565
C10 Fe1 C4 179.30(13) . 4_565
C10 Fe1 C4 111.13(13) 4_565 4_565
C5 Fe1 C4 69.80(11) . 4_565
C5 Fe1 C4 41.47(11) 4_565 4_565
C11 Fe1 C4 138.73(11) . .
C10 Fe1 C4 111.13(13) . .
C10 Fe1 C4 179.30(13) 4_565 .
C5 Fe1 C4 41.47(11) . .
C5 Fe1 C4 69.80(11) 4_565 .
C4 Fe1 C4 69.50(17) 4_565 .
C11 Fe1 C9 67.83(15) . 4_565
C10 Fe1 C9 67.85(12) . 4_565
C10 Fe1 C9 40.27(13) 4_565 4_565
C5 Fe1 C9 177.92(11) . 4_565
C5 Fe1 C9 139.07(12) 4_565 4_565
C4 Fe1 C9 111.90(12) 4_565 4_565
C4 Fe1 C9 139.93(12) . 4_565
C11 Fe1 C9 67.83(15) . .
C10 Fe1 C9 40.27(13) . .
C10 Fe1 C9 67.85(12) 4_565 .
C5 Fe1 C9 139.07(12) . .
C5 Fe1 C9 177.92(11) 4_565 .
C4 Fe1 C9 139.93(12) 4_565 .
C4 Fe1 C9 111.90(12) . .
C9 Fe1 C9 40.25(18) 4_565 .
C11 Fe1 C3 179.88(17) . .
C10 Fe1 C3 139.47(12) . .
C10 Fe1 C3 139.47(12) 4_565 .
C5 Fe1 C3 69.77(14) . .
C5 Fe1 C3 69.77(14) 4_565 .
C4 Fe1 C3 41.21(10) 4_565 .
C4 Fe1 C3 41.21(10) . .
C9 Fe1 C3 112.28(14) 4_565 .
C9 Fe1 C3 112.28(14) . .
C1 Mn1 C1 90.3(3) 4_565 .
C1 Mn1 C2 88.84(16) 4_565 .
C1 Mn1 C2 88.84(16) . .
C1 Mn1 C5 154.53(15) 4_565 .
C1 Mn1 C5 114.98(15) . .
C2 Mn1 C5 94.29(17) . .
C1 Mn1 C5 114.98(15) 4_565 4_565
C1 Mn1 C5 154.53(16) . 4_565
C2 Mn1 C5 94.29(17) . 4_565
C5 Mn1 C5 39.61(15) . 4_565
C1 Mn1 C4 143.58(15) 4_565 .
C1 Mn1 C4 92.01(15) . .
C2 Mn1 C4 127.53(15) . .
C5 Mn1 C4 39.49(10) . .
C5 Mn1 C4 66.17(11) 4_565 .
C1 Mn1 C4 92.01(15) 4_565 4_565
C1 Mn1 C4 143.58(15) . 4_565
C2 Mn1 C4 127.53(15) . 4_565
C5 Mn1 C4 66.17(11) . 4_565
C5 Mn1 C4 39.49(10) 4_565 4_565
C4 Mn1 C4 65.74(16) . 4_565
C1 Mn1 C3 105.81(14) 4_565 .
C1 Mn1 C3 105.81(14) . .
C2 Mn1 C3 158.9(2) . .
C5 Mn1 C3 65.97(13) . .
C5 Mn1 C3 65.97(13) 4_565 .
C4 Mn1 C3 39.07(10) . .
C4 Mn1 C3 39.07(10) 4_565 .
O1 C1 Mn1 176.8(4) . .
O2 C2 Mn1 175.4(5) . .
C4 C3 C4 108.0(4) . 4_565
C4 C3 C6 126.02(18) . .
C4 C3 C6 126.02(18) 4_565 .
C4 C3 Fe1 69.22(19) . .
C4 C3 Fe1 69.22(19) 4_565 .
C6 C3 Fe1 127.2(3) . .
C4 C3 Mn1 69.9(2) . .
C4 C3 Mn1 69.9(2) 4_565 .
C6 C3 Mn1 125.6(3) . .
Fe1 C3 Mn1 107.16(18) . .
C3 C4 C5 108.2(3) . .
C3 C4 C7 125.8(3) . .
C5 C4 C7 126.1(3) . .
C3 C4 Fe1 69.6(2) . .
C5 C4 Fe1 69.00(16) . .
C7 C4 Fe1 127.0(2) . .
C3 C4 Mn1 71.0(2) . .
C5 C4 Mn1 69.64(16) . .
C7 C4 Mn1 125.1(2) . .
Fe1 C4 Mn1 107.89(13) . .
C4 C5 C5 107.87(16) . 4_565
C4 C5 C8 126.6(3) . .
C5 C5 C8 125.50(19) 4_565 .
C4 C5 Fe1 69.53(16) . .
C5 C5 Fe1 69.25(8) 4_565 .
C8 C5 Fe1 127.0(2) . .
C4 C5 Mn1 70.87(16) . .
C5 C5 Mn1 70.19(8) 4_565 .
C8 C5 Mn1 124.2(2) . .
Fe1 C5 Mn1 108.80(12) . .
C3 C6 H6B 107(3) . .
C3 C6 H6A 114(5) . .
H6B C6 H6A 110(2) . .
C4 C7 H7A 109.5 . .
C4 C7 H7B 109.5 . .
H7A C7 H7B 109.5 . .
C4 C7 H7C 109.5 . .
H7A C7 H7C 109.5 . .
H7B C7 H7C 109.5 . .
C5 C8 H8A 109.5 . .
C5 C8 H8B 109.5 . .
H8A C8 H8B 109.5 . .
C5 C8 H8C 109.5 . .
H8A C8 H8C 109.5 . .
H8B C8 H8C 109.5 . .
C10 C9 C9 107.98(19) . 4_565
C10 C9 C12 126.3(3) . .
C9 C9 C12 125.6(2) 4_565 .
C10 C9 Fe1 69.13(18) . .
C9 C9 Fe1 69.88(9) 4_565 .
C12 C9 Fe1 129.7(2) . .
C9 C10 C11 108.0(3) . .
C9 C10 C13 125.8(4) . .
C11 C10 C13 126.2(3) . .
C9 C10 Fe1 70.60(17) . .
C11 C10 Fe1 69.6(2) . .
C13 C10 Fe1 126.3(3) . .
C10 C11 C10 108.1(4) 4_565 .
C10 C11 C14 125.9(2) 4_565 .
C10 C11 C14 125.9(2) . .
C10 C11 Fe1 69.9(2) 4_565 .
C10 C11 Fe1 69.9(2) . .
C14 C11 Fe1 129.2(4) . .
C9 C12 H12A 109.5 . .
C9 C12 H12B 109.5 . .
H12A C12 H12B 109.5 . .
C9 C12 H12C 109.5 . .
H12A C12 H12C 109.5 . .
H12B C12 H12C 109.5 . .
C10 C13 H13A 109.5 . .
C10 C13 H13B 109.5 . .
H13A C13 H13B 109.5 . .
C10 C13 H13C 109.5 . .
H13A C13 H13C 109.5 . .
H13B C13 H13C 109.5 . .
C11 C14 H14A 111(5) . .
C11 C14 H14B 112(3) . .
H14A C14 H14B 108(2) . .
F3 P1 F5 179.4(3) . .
F3 P1 F1 90.54(14) . .
F5 P1 F1 89.46(14) . .
F3 P1 F1 90.54(14) . 4_565
F5 P1 F1 89.46(14) . 4_565
F1 P1 F1 178.9(3) . 4_565
F3 P1 F4 89.6(2) . .
F5 P1 F4 90.9(2) . .
F1 P1 F4 90.07(9) . .
F1 P1 F4 90.07(9) 4_565 .
F3 P1 F2 90.5(2) . .
F5 P1 F2 88.9(2) . .
F1 P1 F2 89.93(9) . .
F1 P1 F2 89.93(9) 4_565 .
F4 P1 F2 179.9(2) . .

loop_
_geom_bond_atom_site_label_1
_geom_bond_atom_site_label_2
_geom_bond_distance
_geom_bond_site_symmetry_2
Fe1 C11 2.056(5) .
Fe1 C10 2.060(3) .
Fe1 C10 2.060(3) 4_565
Fe1 C5 2.069(3) .
Fe1 C5 2.069(3) 4_565
Fe1 C4 2.076(3) 4_565
Fe1 C4 2.076(3) .
Fe1 C9 2.080(3) 4_565
Fe1 C9 2.080(3) .
Fe1 C3 2.081(4) .
Mn1 C1 1.811(4) 4_565
Mn1 C1 1.811(4) .
Mn1 C2 1.815(5) .
Mn1 C5 2.163(3) .
Mn1 C5 2.163(3) 4_565
Mn1 C4 2.180(3) .
Mn1 C4 2.180(3) 4_565
Mn1 C3 2.195(4) .
O1 C1 1.131(5) .
O2 C2 1.098(6) .
C3 C4 1.463(4) .
C3 C4 1.463(4) 4_565
C3 C6 1.499(6) .
C4 C5 1.467(4) .
C4 C7 1.500(4) .
C5 C5 1.466(6) 4_565
C5 C8 1.493(4) .
C6 H6B 0.980(13) .
C6 H6A 0.970(19) .
C7 H7A 0.9800 .
C7 H7B 0.9800 .
C7 H7C 0.9800 .
C8 H8A 0.9800 .
C8 H8B 0.9800 .
C8 H8C 0.9800 .
C9 C10 1.425(5) .
C9 C9 1.431(6) 4_565
C9 C12 1.493(5) .
C10 C11 1.428(4) .
C10 C13 1.497(5) .
C11 C10 1.428(4) 4_565
C11 C14 1.505(7) .
C12 H12A 0.9800 .
C12 H12B 0.9800 .
C12 H12C 0.9800 .
C13 H13A 0.9800 .
C13 H13B 0.9800 .
C13 H13C 0.9800 .
C14 H14A 0.985(19) .
C14 H14B 0.991(16) .
P1 F3 1.564(4) .
P1 F5 1.585(4) .
P1 F1 1.584(2) .
P1 F1 1.584(2) 4_565
P1 F4 1.596(3) .
P1 F2 1.598(3) .

loop_
_geom_torsion_atom_site_label_1
_geom_torsion_atom_site_label_2
_geom_torsion_atom_site_label_3
_geom_torsion_atom_site_label_4
_geom_torsion
_geom_torsion_site_symmetry_1
_geom_torsion_site_symmetry_4
C1 Mn1 C1 O1 171(6) 4_565 .
C2 Mn1 C1 O1 82(6) . .
C5 Mn1 C1 O1 -12(6) . .
C5 Mn1 C1 O1 -15(7) 4_565 .
C4 Mn1 C1 O1 -45(6) . .
C4 Mn1 C1 O1 -95(6) 4_565 .
C3 Mn1 C1 O1 -83(6) . .
C1 Mn1 C2 O2 134.83(14) 4_565 .
C1 Mn1 C2 O2 -134.83(14) . .
C5 Mn1 C2 O2 -19.86(8) . .
C5 Mn1 C2 O2 19.86(8) 4_565 .
C4 Mn1 C2 O2 -43.19(14) . .
C4 Mn1 C2 O2 43.19(14) 4_565 .
C3 Mn1 C2 O2 0.000(15) . .
C11 Fe1 C3 C4 60(27) . .
C10 Fe1 C3 C4 -60.4(3) . .
C10 Fe1 C3 C4 -179.78(18) 4_565 .
C5 Fe1 C3 C4 37.70(18) . .
C5 Fe1 C3 C4 82.1(2) 4_565 .
C4 Fe1 C3 C4 119.8(3) 4_565 .
C9 Fe1 C3 C4 -141.94(19) 4_565 .
C9 Fe1 C3 C4 -98.3(2) . .
C11 Fe1 C3 C4 -60(27) . 4_565
C10 Fe1 C3 C4 179.78(18) . 4_565
C10 Fe1 C3 C4 60.4(3) 4_565 4_565
C5 Fe1 C3 C4 -82.1(2) . 4_565
C5 Fe1 C3 C4 -37.70(18) 4_565 4_565
C4 Fe1 C3 C4 -119.8(3) . 4_565
C9 Fe1 C3 C4 98.3(2) 4_565 4_565
C9 Fe1 C3 C4 141.94(19) . 4_565
C11 Fe1 C3 C6 180(27) . .
C10 Fe1 C3 C6 59.67(19) . .
C10 Fe1 C3 C6 -59.67(19) 4_565 .
C5 Fe1 C3 C6 157.81(9) . .
C5 Fe1 C3 C6 -157.81(9) 4_565 .
C4 Fe1 C3 C6 -120.11(17) 4_565 .
C4 Fe1 C3 C6 120.11(17) . .
C9 Fe1 C3 C6 -21.83(10) 4_565 .
C9 Fe1 C3 C6 21.83(10) . .
C11 Fe1 C3 Mn1 0(27) . .
C10 Fe1 C3 Mn1 -120.33(19) . .
C10 Fe1 C3 Mn1 120.33(19) 4_565 .
C5 Fe1 C3 Mn1 -22.19(9) . .
C5 Fe1 C3 Mn1 22.19(9) 4_565 .
C4 Fe1 C3 Mn1 59.89(17) 4_565 .
C4 Fe1 C3 Mn1 -59.89(17) . .
C9 Fe1 C3 Mn1 158.17(10) 4_565 .
C9 Fe1 C3 Mn1 -158.17(10) . .
C1 Mn1 C3 C4 168.0(2) 4_565 .
C1 Mn1 C3 C4 73.1(2) . .
C2 Mn1 C3 C4 -59.45(17) . .
C5 Mn1 C3 C4 -37.67(17) . .
C5 Mn1 C3 C4 -81.2(2) 4_565 .
C4 Mn1 C3 C4 -118.9(3) 4_565 .
C1 Mn1 C3 C4 -73.1(2) 4_565 4_565
C1 Mn1 C3 C4 -168.0(2) . 4_565
C2 Mn1 C3 C4 59.45(17) . 4_565
C5 Mn1 C3 C4 81.2(2) . 4_565
C5 Mn1 C3 C4 37.67(18) 4_565 4_565
C4 Mn1 C3 C4 118.9(3) . 4_565
C1 Mn1 C3 C6 47.47(14) 4_565 .
C1 Mn1 C3 C6 -47.47(14) . .
C2 Mn1 C3 C6 180.0 . .
C5 Mn1 C3 C6 -158.22(8) . .
C5 Mn1 C3 C6 158.22(8) 4_565 .
C4 Mn1 C3 C6 -120.55(17) . .
C4 Mn1 C3 C6 120.55(17) 4_565 .
C1 Mn1 C3 Fe1 -132.53(14) 4_565 .
C1 Mn1 C3 Fe1 132.53(14) . .
C2 Mn1 C3 Fe1 0.0 . .
C5 Mn1 C3 Fe1 21.78(8) . .
C5 Mn1 C3 Fe1 -21.78(8) 4_565 .
C4 Mn1 C3 Fe1 59.45(17) . .
C4 Mn1 C3 Fe1 -59.45(17) 4_565 .
C4 C3 C4 C5 0.2(4) 4_565 .
C6 C3 C4 C5 -180.0(4) . .
Fe1 C3 C4 C5 -58.4(2) . .
Mn1 C3 C4 C5 60.0(2) . .
C4 C3 C4 C7 -179.9(2) 4_565 .
C6 C3 C4 C7 0.0(6) . .
Fe1 C3 C4 C7 121.6(3) . .
Mn1 C3 C4 C7 -120.1(3) . .
C4 C3 C4 Fe1 58.5(3) 4_565 .
C6 C3 C4 Fe1 -121.6(4) . .
Mn1 C3 C4 Fe1 118.35(11) . .
C4 C3 C4 Mn1 -59.8(3) 4_565 .
C6 C3 C4 Mn1 120.0(4) . .
Fe1 C3 C4 Mn1 -118.35(11) . .
C11 Fe1 C4 C3 -179.8(2) . .
C10 Fe1 C4 C3 142.7(2) . .
C10 Fe1 C4 C3 168(10) 4_565 .
C5 Fe1 C4 C3 -119.9(3) . .
C5 Fe1 C4 C3 -82.0(2) 4_565 .
C4 Fe1 C4 C3 -37.6(2) 4_565 .
C9 Fe1 C4 C3 62.4(3) 4_565 .
C9 Fe1 C4 C3 99.3(2) . .
C11 Fe1 C4 C5 -59.9(3) . .
C10 Fe1 C4 C5 -97.35(18) . .
C10 Fe1 C4 C5 -72(10) 4_565 .
C5 Fe1 C4 C5 37.95(17) 4_565 .
C4 Fe1 C4 C5 82.32(17) 4_565 .
C9 Fe1 C4 C5 -177.65(17) 4_565 .
C9 Fe1 C4 C5 -140.78(17) . .
C3 Fe1 C4 C5 119.9(3) . .
C11 Fe1 C4 C7 60.1(4) . .
C10 Fe1 C4 C7 22.7(3) . .
C10 Fe1 C4 C7 48(10) 4_565 .
C5 Fe1 C4 C7 120.0(4) . .
C5 Fe1 C4 C7 158.0(3) 4_565 .
C4 Fe1 C4 C7 -157.7(2) 4_565 .
C9 Fe1 C4 C7 -57.6(4) 4_565 .
C9 Fe1 C4 C7 -20.8(3) . .
C3 Fe1 C4 C7 -120.1(4) . .
C11 Fe1 C4 Mn1 -118.9(2) . .
C10 Fe1 C4 Mn1 -156.32(14) . .
C10 Fe1 C4 Mn1 -131(10) 4_565 .
C5 Fe1 C4 Mn1 -58.96(16) . .
C5 Fe1 C4 Mn1 -21.01(12) 4_565 .
C4 Fe1 C4 Mn1 23.36(17) 4_565 .
C9 Fe1 C4 Mn1 123.39(17) 4_565 .
C9 Fe1 C4 Mn1 160.26(13) . .
C3 Fe1 C4 Mn1 60.98(19) . .
C1 Mn1 C4 C3 -19.6(3) 4_565 .
C1 Mn1 C4 C3 -112.9(2) . .
C2 Mn1 C4 C3 157.0(2) . .
C5 Mn1 C4 C3 118.6(3) . .
C5 Mn1 C4 C3 80.66(19) 4_565 .
C4 Mn1 C4 C3 37.2(2) 4_565 .
C1 Mn1 C4 C5 -138.3(3) 4_565 .
C1 Mn1 C4 C5 128.5(2) . .
C2 Mn1 C4 C5 38.4(2) . .
C5 Mn1 C4 C5 -37.97(17) 4_565 .
C4 Mn1 C4 C5 -81.39(17) 4_565 .
C3 Mn1 C4 C5 -118.6(3) . .
C1 Mn1 C4 C7 101.3(4) 4_565 .
C1 Mn1 C4 C7 8.0(3) . .
C2 Mn1 C4 C7 -82.1(3) . .
C5 Mn1 C4 C7 -120.4(3) . .
C5 Mn1 C4 C7 -158.4(3) 4_565 .
C4 Mn1 C4 C7 158.2(2) 4_565 .
C3 Mn1 C4 C7 120.9(3) . .
C1 Mn1 C4 Fe1 -79.7(3) 4_565 .
C1 Mn1 C4 Fe1 -172.98(16) . .
C2 Mn1 C4 Fe1 96.94(19) . .
C5 Mn1 C4 Fe1 58.56(16) . .
C5 Mn1 C4 Fe1 20.60(12) 4_565 .
C4 Mn1 C4 Fe1 -22.82(16) 4_565 .
C3 Mn1 C4 Fe1 -60.07(19) . .
C3 C4 C5 C5 -0.1(3) . 4_565
C7 C4 C5 C5 179.9(3) . 4_565
Fe1 C4 C5 C5 -58.82(8) . 4_565
Mn1 C4 C5 C5 60.75(8) . 4_565
C3 C4 C5 C8 -179.8(3) . .
C7 C4 C5 C8 0.3(5) . .
Fe1 C4 C5 C8 121.5(3) . .
Mn1 C4 C5 C8 -118.9(3) . .
C3 C4 C5 Fe1 58.7(2) . .
C7 C4 C5 Fe1 -121.2(3) . .
Mn1 C4 C5 Fe1 119.57(10) . .
C3 C4 C5 Mn1 -60.9(2) . .
C7 C4 C5 Mn1 119.2(3) . .
Fe1 C4 C5 Mn1 -119.57(10) . .
C11 Fe1 C5 C4 142.57(15) . .
C10 Fe1 C5 C4 99.17(19) . .
C10 Fe1 C5 C4 179.00(19) 4_565 .
C5 Fe1 C5 C4 -119.45(15) 4_565 .
C4 Fe1 C5 C4 -81.5(2) 4_565 .
C9 Fe1 C5 C4 133(3) 4_565 .
C9 Fe1 C5 C4 63.6(2) . .
C3 Fe1 C5 C4 -37.48(15) . .
C11 Fe1 C5 C5 -97.98(7) . 4_565
C10 Fe1 C5 C5 -141.38(12) . 4_565
C10 Fe1 C5 C5 -61.56(17) 4_565 4_565
C4 Fe1 C5 C5 37.92(10) 4_565 4_565
C4 Fe1 C5 C5 119.45(15) . 4_565
C9 Fe1 C5 C5 -107(3) 4_565 4_565
C9 Fe1 C5 C5 -176.97(18) . 4_565
C3 Fe1 C5 C5 81.97(7) . 4_565
C11 Fe1 C5 C8 21.5(3) . .
C10 Fe1 C5 C8 -21.9(3) . .
C10 Fe1 C5 C8 57.9(4) 4_565 .
C5 Fe1 C5 C8 119.5(3) 4_565 .
C4 Fe1 C5 C8 157.4(3) 4_565 .
C4 Fe1 C5 C8 -121.1(3) . .
C9 Fe1 C5 C8 12(3) 4_565 .
C9 Fe1 C5 C8 -57.5(3) . .
C3 Fe1 C5 C8 -158.6(3) . .
C11 Fe1 C5 Mn1 -157.20(10) . .
C10 Fe1 C5 Mn1 159.40(14) . .
C10 Fe1 C5 Mn1 -120.77(17) 4_565 .
C5 Fe1 C5 Mn1 -59.22(12) 4_565 .
C4 Fe1 C5 Mn1 -21.30(13) 4_565 .
C4 Fe1 C5 Mn1 60.23(16) . .
C9 Fe1 C5 Mn1 -167(3) 4_565 .
C9 Fe1 C5 Mn1 123.81(16) . .
C3 Fe1 C5 Mn1 22.75(10) . .
C1 Mn1 C5 C4 113.2(3) 4_565 .
C1 Mn1 C5 C4 -59.7(2) . .
C2 Mn1 C5 C4 -150.42(16) . .
C5 Mn1 C5 C4 118.04(15) 4_565 .
C4 Mn1 C5 C4 80.2(2) 4_565 .
C3 Mn1 C5 C4 37.27(15) . .
C1 Mn1 C5 C5 -4.8(3) 4_565 4_565
C1 Mn1 C5 C5 -177.73(14) . 4_565
C2 Mn1 C5 C5 91.55(6) . 4_565
C4 Mn1 C5 C5 -118.04(15) . 4_565
C4 Mn1 C5 C5 -37.85(10) 4_565 4_565
C3 Mn1 C5 C5 -80.76(6) . 4_565
C1 Mn1 C5 C8 -124.9(4) 4_565 .
C1 Mn1 C5 C8 62.2(3) . .
C2 Mn1 C5 C8 -28.6(3) . .
C5 Mn1 C5 C8 -120.1(3) 4_565 .
C4 Mn1 C5 C8 121.9(3) . .
C4 Mn1 C5 C8 -158.0(3) 4_565 .
C3 Mn1 C5 C8 159.1(3) . .
C1 Mn1 C5 Fe1 53.8(4) 4_565 .
C1 Mn1 C5 Fe1 -119.09(16) . .
C2 Mn1 C5 Fe1 150.18(12) . .
C5 Mn1 C5 Fe1 58.64(13) 4_565 .
C4 Mn1 C5 Fe1 -59.40(16) . .
C4 Mn1 C5 Fe1 20.79(12) 4_565 .
C3 Mn1 C5 Fe1 -22.13(9) . .
C11 Fe1 C9 C10 -38.03(18) . .
C10 Fe1 C9 C10 -82.0(3) 4_565 .
C5 Fe1 C9 C10 57.5(3) . .
C5 Fe1 C9 C10 -47(3) 4_565 .
C4 Fe1 C9 C10 -178.95(19) 4_565 .
C4 Fe1 C9 C10 97.3(2) . .
C9 Fe1 C9 C10 -119.44(18) 4_565 .
C3 Fe1 C9 C10 141.92(18) . .
C11 Fe1 C9 C9 81.41(7) . 4_565
C10 Fe1 C9 C9 119.44(18) . 4_565
C10 Fe1 C9 C9 37.43(12) 4_565 4_565
C5 Fe1 C9 C9 176.99(18) . 4_565
C5 Fe1 C9 C9 72(3) 4_565 4_565
C4 Fe1 C9 C9 -59.51(16) 4_565 4_565
C4 Fe1 C9 C9 -143.28(11) . 4_565
C3 Fe1 C9 C9 -98.64(7) . 4_565
C11 Fe1 C9 C12 -158.5(4) . .
C10 Fe1 C9 C12 -120.4(4) . .
C10 Fe1 C9 C12 157.6(4) 4_565 .
C5 Fe1 C9 C12 -62.9(4) . .
C5 Fe1 C9 C12 -168(3) 4_565 .
C4 Fe1 C9 C12 60.6(4) 4_565 .
C4 Fe1 C9 C12 -23.1(4) . .
C9 Fe1 C9 C12 120.1(3) 4_565 .
C3 Fe1 C9 C12 21.5(4) . .
C9 C9 C10 C11 0.5(3) 4_565 .
C12 C9 C10 C11 -175.6(3) . .
Fe1 C9 C10 C11 59.8(3) . .
C9 C9 C10 C13 179.4(3) 4_565 .
C12 C9 C10 C13 3.4(5) . .
Fe1 C9 C10 C13 -121.3(3) . .
C9 C9 C10 Fe1 -59.28(9) 4_565 .
C12 C9 C10 Fe1 124.7(3) . .
C11 Fe1 C10 C9 118.7(3) . .
C10 Fe1 C10 C9 81.0(2) 4_565 .
C5 Fe1 C10 C9 -143.85(18) . .
C5 Fe1 C10 C9 177.70(17) 4_565 .
C4 Fe1 C10 C9 106(10) 4_565 .
C4 Fe1 C10 C9 -99.3(2) . .
C9 Fe1 C10 C9 37.4(2) 4_565 .
C3 Fe1 C10 C9 -61.4(3) . .
C10 Fe1 C10 C11 -37.7(2) 4_565 .
C5 Fe1 C10 C11 97.4(2) . .
C5 Fe1 C10 C11 59.0(3) 4_565 .
C4 Fe1 C10 C11 -12(10) 4_565 .
C4 Fe1 C10 C11 141.9(2) . .
C9 Fe1 C10 C11 -81.3(2) 4_565 .
C9 Fe1 C10 C11 -118.7(3) . .
C3 Fe1 C10 C11 179.8(2) . .
C11 Fe1 C10 C13 -120.6(4) . .
C10 Fe1 C10 C13 -158.3(3) 4_565 .
C5 Fe1 C10 C13 -23.2(4) . .
C5 Fe1 C10 C13 -61.6(4) 4_565 .
C4 Fe1 C10 C13 -133(10) 4_565 .
C4 Fe1 C10 C13 21.3(4) . .
C9 Fe1 C10 C13 158.1(4) 4_565 .
C9 Fe1 C10 C13 120.7(4) . .
C3 Fe1 C10 C13 59.3(4) . .
C9 C10 C11 C10 -0.8(5) . 4_565
C13 C10 C11 C10 -179.7(2) . 4_565
Fe1 C10 C11 C10 59.6(3) . 4_565
C9 C10 C11 C14 175.1(5) . .
C13 C10 C11 C14 -3.8(7) . .
Fe1 C10 C11 C14 -124.5(5) . .
C9 C10 C11 Fe1 -60.4(2) . .
C13 C10 C11 Fe1 120.6(4) . .
C10 Fe1 C11 C10 -119.1(4) . 4_565
C5 Fe1 C11 C10 142.6(2) . 4_565
C5 Fe1 C11 C10 98.3(2) 4_565 4_565
C4 Fe1 C11 C10 60.7(3) 4_565 4_565
C4 Fe1 C11 C10 -179.77(18) . 4_565
C9 Fe1 C11 C10 -37.7(2) 4_565 4_565
C9 Fe1 C11 C10 -81.4(2) . 4_565
C3 Fe1 C11 C10 120(27) . 4_565
C10 Fe1 C11 C10 119.1(4) 4_565 .
C5 Fe1 C11 C10 -98.3(2) . .
C5 Fe1 C11 C10 -142.6(2) 4_565 .
C4 Fe1 C11 C10 179.77(18) 4_565 .
C4 Fe1 C11 C10 -60.7(3) . .
C9 Fe1 C11 C10 81.4(2) 4_565 .
C9 Fe1 C11 C10 37.7(2) . .
C3 Fe1 C11 C10 -120(27) . .
C10 Fe1 C11 C14 120.45(19) . .
C10 Fe1 C11 C14 -120.45(19) 4_565 .
C5 Fe1 C11 C14 22.17(9) . .
C5 Fe1 C11 C14 -22.17(9) 4_565 .
C4 Fe1 C11 C14 -59.78(18) 4_565 .
C4 Fe1 C11 C14 59.78(18) . .
C9 Fe1 C11 C14 -158.19(10) 4_565 .
C9 Fe1 C11 C14 158.19(10) . .
C3 Fe1 C11 C14 0(27) . .
